data_7038366
loop_
_publ_author_name
'Ahrens, Theresia'
'Ahrens, Mike'
'Braun, Thomas'
'Braun, Beatrice'
'Herrmann, Roy'

_publ_section_title
;
 Synthesis of a rhodium(i) germyl complex: a useful tool for C-H and C-F
 bond activation reactions.
;
_journal_issue 11
_journal_name_full 'Dalton transactions (Cambridge, England : 2003)'
_journal_page_first 4716
_journal_page_last 4728
_journal_paper_doi 10.1039/c5dt04845a
_journal_volume 45
_journal_year 2016
_chemical_formula_moiety 'C36 H60 Ge P3 Rh'
_chemical_formula_sum 'C36 H60 Ge P3 Rh'
_chemical_formula_weight 761.25
_chemical_name_systematic
; 
 ? 
;
_space_group_IT_number 14
_symmetry_cell_setting monoclinic
_symmetry_Int_Tables_number 14
_symmetry_space_group_name_Hall '-P 2ybc'
_symmetry_space_group_name_H-M 'P 1 21/c 1'
_atom_sites_solution_hydrogens geom
_atom_sites_solution_primary direct
_atom_sites_solution_secondary difmap
_audit_creation_method SHELXL-97
_audit_update_record
;
2015-11-23 deposited with the CCDC.
2016-02-02 downloaded from the CCDC.
;
_cell_angle_alpha 90.00
_cell_angle_beta 127.1720(10)
_cell_angle_gamma 90.00
_cell_formula_units_Z 4
_cell_length_a 11.5439(2)
_cell_length_b 22.2499(5)
_cell_length_c 18.1297(3)
_cell_measurement_reflns_used 62141
_cell_measurement_temperature 100(2)
_cell_measurement_theta_max 28.34
_cell_measurement_theta_min 2.21
_cell_volume 3710.52(13)
_computing_cell_refinement 'STOE X-AREA'
_computing_data_collection 'STOE X-AREA'
_computing_data_reduction 'STOE X-RED'
_computing_structure_refinement 'SHELXL-97 (Sheldrick, 1997)'
_computing_structure_solution SIR-97
_diffrn_ambient_temperature 100(2)
_diffrn_detector_area_resol_mean 6.67
_diffrn_measured_fraction_theta_full 0.997
_diffrn_measured_fraction_theta_max 0.997
_diffrn_measurement_device_type 'STOE IPDS 2T'
_diffrn_measurement_method 'rotation method'
_diffrn_radiation_monochromator graphite
_diffrn_radiation_source 'fine-focus sealed tube'
_diffrn_radiation_type MoK\a
_diffrn_radiation_wavelength 0.71073
_diffrn_reflns_av_R_equivalents 0.0653
_diffrn_reflns_av_sigmaI/netI 0.0334
_diffrn_reflns_limit_h_max 15
_diffrn_reflns_limit_h_min -15
_diffrn_reflns_limit_k_max 29
_diffrn_reflns_limit_k_min -29
_diffrn_reflns_limit_l_max 24
_diffrn_reflns_limit_l_min -24
_diffrn_reflns_number 66019
_diffrn_reflns_theta_full 28.23
_diffrn_reflns_theta_max 28.23
_diffrn_reflns_theta_min 2.21
_exptl_absorpt_coefficient_mu 1.41
_exptl_absorpt_correction_T_max 0.7387
_exptl_absorpt_correction_T_min 0.6313
_exptl_absorpt_correction_type numerical
_exptl_absorpt_process_details 'STOE X-RED'
_exptl_crystal_colour red
_exptl_crystal_density_diffrn 1.363
_exptl_crystal_density_method 'not measured'
_exptl_crystal_description block
_exptl_crystal_F_000 1592
_exptl_crystal_size_max 0.400
_exptl_crystal_size_mid 0.353
_exptl_crystal_size_min 0.300
_refine_diff_density_max 0.474
_refine_diff_density_min -1.083
_refine_diff_density_rms 0.142
_refine_ls_extinction_method none
_refine_ls_goodness_of_fit_ref 0.985
_refine_ls_hydrogen_treatment constr
_refine_ls_matrix_type full
_refine_ls_number_parameters 398
_refine_ls_number_reflns 9140
_refine_ls_number_restraints 0
_refine_ls_restrained_S_all 0.985
_refine_ls_R_factor_all 0.0298
_refine_ls_R_factor_gt 0.0214
_refine_ls_shift/su_max 0.001
_refine_ls_shift/su_mean 0.000
_refine_ls_structure_factor_coef Fsqd
_refine_ls_weighting_details 'calc w=1/[\s^2^(Fo^2^)+(0.0242P)^2^+0.0000P] where P=(Fo^2^+2Fc^2^)/3'
_refine_ls_weighting_scheme calc
_refine_ls_wR_factor_gt 0.0449
_refine_ls_wR_factor_ref 0.0464
_reflns_number_gt 7788
_reflns_number_total 9140
_reflns_threshold_expression >2sigma(I)
_cod_data_source_file c5dt04845a2.cif
_cod_data_source_block complex3
_cod_depositor_comments 'Adding full bibliography for 7038365--7038369.cif.'
_cod_original_cell_volume 3710.51(12)
_cod_original_sg_symbol_H-M 'P 21/c'
_cod_database_code 7038366

loop_
_symmetry_equiv_pos_as_xyz
x,y,z
-x,1/2+y,1/2-z
-x,-y,-z
x,1/2-y,1/2+z

loop_
_atom_site_label
_atom_site_type_symbol
_atom_site_fract_x
_atom_site_fract_y
_atom_site_fract_z
_atom_site_U_iso_or_equiv
_atom_site_adp_type
_atom_site_occupancy
_atom_site_symmetry_multiplicity
_atom_site_calc_flag
_atom_site_refinement_flags
_atom_site_disorder_assembly
_atom_site_disorder_group
C1 C 0.81672(16) 0.21687(6) 0.30186(10) 0.0118(3) Uani 1 1 d . A .
C2 C 0.72701(17) 0.26466(6) 0.28796(11) 0.0160(3) Uani 1 1 d . . .
H2 H 0.6448 0.2570 0.2847 0.019 Uiso 1 1 calc R . .
C3 C 0.75775(18) 0.32360(7) 0.27884(11) 0.0207(3) Uani 1 1 d . . .
H3 H 0.6975 0.3548 0.2709 0.025 Uiso 1 1 calc R . .
C4 C 0.87748(19) 0.33577(7) 0.28151(11) 0.0203(3) Uani 1 1 d . . .
H4 H 0.8960 0.3748 0.2730 0.024 Uiso 1 1 calc R . .
C5 C 0.96970(18) 0.28947(7) 0.29693(10) 0.0174(3) Uani 1 1 d . . .
H5 H 1.0516 0.2975 0.3000 0.021 Uiso 1 1 calc R . .
C6 C 0.94028(16) 0.23090(6) 0.30788(10) 0.0144(3) Uani 1 1 d . . .
H6 H 1.0043 0.2003 0.3195 0.017 Uiso 1 1 calc R . .
C7 C 0.89210(15) 0.08269(6) 0.29745(10) 0.0111(3) Uani 1 1 d . A .
C8 C 0.83894(17) 0.04437(6) 0.22256(11) 0.0157(3) Uani 1 1 d . . .
H8 H 0.7391 0.0421 0.1765 0.019 Uiso 1 1 calc R . .
C9 C 0.9315(2) 0.00922(7) 0.21477(12) 0.0210(3) Uani 1 1 d . . .
H9 H 0.8933 -0.0155 0.1636 0.025 Uiso 1 1 calc R . .
C10 C 1.07975(19) 0.01138(7) 0.28334(13) 0.0220(3) Uani 1 1 d . . .
H10 H 1.1417 -0.0121 0.2787 0.026 Uiso 1 1 calc R . .
C11 C 1.13583(17) 0.04862(7) 0.35909(12) 0.0183(3) Uani 1 1 d . . .
H11 H 1.2356 0.0500 0.4056 0.022 Uiso 1 1 calc R . .
C12 C 1.04282(16) 0.08403(6) 0.36562(10) 0.0133(3) Uani 1 1 d . . .
H12 H 1.0819 0.1092 0.4165 0.016 Uiso 1 1 calc R . .
C13 C 0.85274(15) 0.13012(6) 0.44071(10) 0.0113(3) Uani 1 1 d . A .
C14 C 0.93978(15) 0.08229(6) 0.49747(10) 0.0123(3) Uani 1 1 d . . .
H14 H 0.9576 0.0508 0.4718 0.015 Uiso 1 1 calc R . .
C15 C 1.00061(16) 0.08018(6) 0.59090(11) 0.0151(3) Uani 1 1 d . . .
H15 H 1.0576 0.0476 0.6268 0.018 Uiso 1 1 calc R . .
C16 C 0.97597(17) 0.12704(7) 0.63066(11) 0.0172(3) Uani 1 1 d . . .
H16 H 1.0160 0.1259 0.6931 0.021 Uiso 1 1 calc R . .
C17 C 0.89132(17) 0.17545(7) 0.57646(11) 0.0171(3) Uani 1 1 d . . .
H17 H 0.8748 0.2070 0.6026 0.021 Uiso 1 1 calc R . .
C18 C 0.83097(16) 0.17685(6) 0.48281(11) 0.0140(3) Uani 1 1 d . . .
H18 H 0.7747 0.2097 0.4473 0.017 Uiso 1 1 calc R . .
C19 C 0.65093(16) -0.00791(6) 0.32436(12) 0.0182(3) Uani 1 1 d . . .
H19A H 0.6684 -0.0136 0.2788 0.022 Uiso 1 1 calc R . .
H19B H 0.7350 0.0128 0.3766 0.022 Uiso 1 1 calc R . .
C20 C 0.64381(18) -0.07019(7) 0.35767(14) 0.0277(4) Uani 1 1 d . . .
H20A H 0.6273 -0.0658 0.4033 0.042 Uiso 1 1 calc R . .
H20B H 0.7340 -0.0909 0.3844 0.042 Uiso 1 1 calc R . .
H20C H 0.5657 -0.0928 0.3061 0.042 Uiso 1 1 calc R . .
C21 C 0.46620(16) 0.04254(7) 0.36424(11) 0.0160(3) Uani 1 1 d . . .
H21A H 0.3661 0.0535 0.3358 0.019 Uiso 1 1 calc R . .
H21B H 0.4806 0.0020 0.3879 0.019 Uiso 1 1 calc R . .
C22 C 0.5646(2) 0.08437(9) 0.44537(13) 0.0275(4) Uani 1 1 d . . .
H22A H 0.6639 0.0719 0.4777 0.041 Uiso 1 1 calc R . .
H22B H 0.5389 0.0829 0.4867 0.041 Uiso 1 1 calc R . .
H22C H 0.5534 0.1247 0.4231 0.041 Uiso 1 1 calc R . .
C23 C 0.34546(16) -0.01069(6) 0.19259(11) 0.0155(3) Uani 1 1 d . . .
H23A H 0.3443 -0.0429 0.2282 0.019 Uiso 1 1 calc R . .
H23B H 0.2533 0.0103 0.1606 0.019 Uiso 1 1 calc R . .
C24 C 0.3582(2) -0.03820(8) 0.12078(13) 0.0258(4) Uani 1 1 d . . .
H24A H 0.3597 -0.0068 0.0851 0.039 Uiso 1 1 calc R . .
H24B H 0.2766 -0.0641 0.0805 0.039 Uiso 1 1 calc R . .
H24C H 0.4465 -0.0611 0.1515 0.039 Uiso 1 1 calc R . .
C25 C 0.17529(17) 0.13036(7) 0.19561(11) 0.0169(3) Uani 1 1 d . . .
H25A H 0.1677 0.0869 0.1919 0.020 Uiso 1 1 calc R . .
H25B H 0.2429 0.1408 0.2606 0.020 Uiso 1 1 calc R . .
C26 C 0.0268(2) 0.15573(8) 0.15888(14) 0.0280(4) Uani 1 1 d . . .
H26A H 0.0323 0.1988 0.1636 0.042 Uiso 1 1 calc R . .
H26B H -0.0026 0.1401 0.1947 0.042 Uiso 1 1 calc R . .
H26C H -0.0431 0.1443 0.0952 0.042 Uiso 1 1 calc R . .
C27 C 0.09984(17) 0.14281(7) 0.01549(11) 0.0193(3) Uani 1 1 d . . .
H27A H 0.0186 0.1668 0.0014 0.023 Uiso 1 1 calc R . .
H27B H 0.1260 0.1571 -0.0232 0.023 Uiso 1 1 calc R . .
C28 C 0.05111(18) 0.07731(8) -0.00911(12) 0.0241(3) Uani 1 1 d . . .
H28A H 0.1305 0.0532 0.0040 0.036 Uiso 1 1 calc R . .
H28B H -0.0287 0.0744 -0.0737 0.036 Uiso 1 1 calc R . .
H28C H 0.0209 0.0632 0.0269 0.036 Uiso 1 1 calc R . .
C29 C 0.24736(18) 0.23701(7) 0.14683(11) 0.0183(3) Uani 1 1 d . . .
H29A H 0.2837 0.2561 0.1164 0.022 Uiso 1 1 calc R . .
H29B H 0.1467 0.2490 0.1143 0.022 Uiso 1 1 calc R . .
C30 C 0.3349(2) 0.25948(8) 0.24630(13) 0.0279(4) Uani 1 1 d . . .
H30A H 0.2889 0.2467 0.2735 0.042 Uiso 1 1 calc R . .
H30B H 0.3395 0.3026 0.2469 0.042 Uiso 1 1 calc R . .
H30C H 0.4316 0.2433 0.2812 0.042 Uiso 1 1 calc R . .
C31 C 0.36568(16) 0.23252(7) 0.00508(11) 0.0165(3) Uani 1 1 d . A .
H31A H 0.3492 0.2302 -0.0540 0.020 Uiso 1 1 calc R . .
H31B H 0.2718 0.2294 -0.0070 0.020 Uiso 1 1 calc R . .
C32 C 0.43078(19) 0.29424(7) 0.04789(13) 0.0238(3) Uani 1 1 d . . .
H32A H 0.4551 0.2961 0.1087 0.036 Uiso 1 1 calc R . .
H32B H 0.3611 0.3250 0.0098 0.036 Uiso 1 1 calc R . .
H32C H 0.5169 0.3003 0.0520 0.036 Uiso 1 1 calc R . .
C33 C 0.64242(17) 0.18285(7) 0.08474(11) 0.0165(3) Uani 1 1 d . A .
H33A H 0.6894 0.2180 0.1236 0.020 Uiso 1 1 calc R . .
H33B H 0.7086 0.1493 0.1166 0.020 Uiso 1 1 calc R . .
C34 C 0.6239(2) 0.19349(8) -0.00496(12) 0.0233(3) Uani 1 1 d . . .
H34A H 0.5778 0.1592 -0.0447 0.035 Uiso 1 1 calc R . .
H34B H 0.7176 0.1995 0.0089 0.035 Uiso 1 1 calc R . .
H34C H 0.5648 0.2285 -0.0355 0.035 Uiso 1 1 calc R . .
C35 C 0.4087(10) 0.1019(4) -0.0022(7) 0.0191(16) Uani 0.50 1 d P A 1
H35A H 0.3264 0.0883 -0.0048 0.023 Uiso 0.50 1 calc PR A 1
H35B H 0.3670 0.1195 -0.0624 0.023 Uiso 0.50 1 calc PR A 1
C36 C 0.4629(4) 0.05638(14) -0.0029(2) 0.0209(6) Uani 0.50 1 d P A 1
H36A H 0.5428 0.0658 -0.0042 0.031 Uiso 0.50 1 calc PR A 1
H36B H 0.3919 0.0333 -0.0568 0.031 Uiso 0.50 1 calc PR A 1
H36C H 0.4975 0.0335 0.0517 0.031 Uiso 0.50 1 calc PR A 1
C35B C 0.3741(10) 0.1131(5) -0.0219(7) 0.0194(15) Uani 0.50 1 d P A 2
H35C H 0.4366 0.0780 0.0020 0.023 Uiso 0.50 1 calc PR A 2
H35D H 0.2930 0.1024 -0.0216 0.023 Uiso 0.50 1 calc PR A 2
C36B C 0.3185(4) 0.11168(15) -0.1065(2) 0.0225(7) Uani 0.50 1 d P A 2
H36D H 0.2225 0.1286 -0.1416 0.034 Uiso 0.50 1 calc PR A 2
H36E H 0.3129 0.0708 -0.1253 0.034 Uiso 0.50 1 calc PR A 2
H36F H 0.3775 0.1345 -0.1173 0.034 Uiso 0.50 1 calc PR A 2
P1 P 0.49297(4) 0.042276(15) 0.27337(3) 0.01133(7) Uani 1 1 d . . .
P2 P 0.25525(4) 0.154685(16) 0.13781(3) 0.01124(7) Uani 1 1 d . . .
P3 P 0.47777(4) 0.167329(16) 0.07634(3) 0.01143(7) Uani 1 1 d . . .
Ge1 Ge 0.756799(15) 0.133430(6) 0.305088(10) 0.00857(4) Uani 1 1 d . . .
Rh1 Rh 0.489688(11) 0.125379(4) 0.198336(7) 0.00833(3) Uani 1 1 d . A .

loop_
_atom_site_aniso_label
_atom_site_aniso_U_11
_atom_site_aniso_U_22
_atom_site_aniso_U_33
_atom_site_aniso_U_23
_atom_site_aniso_U_13
_atom_site_aniso_U_12
C1 0.0132(7) 0.0103(6) 0.0100(7) -0.0002(5) 0.0060(6) -0.0012(5)
C2 0.0169(7) 0.0135(7) 0.0179(8) 0.0006(6) 0.0105(6) 0.0008(6)
C3 0.0253(8) 0.0108(7) 0.0221(8) 0.0003(6) 0.0122(7) 0.0029(6)
C4 0.0294(9) 0.0111(6) 0.0163(8) -0.0004(6) 0.0117(7) -0.0065(6)
C5 0.0188(7) 0.0182(7) 0.0141(7) -0.0012(6) 0.0093(6) -0.0077(6)
C6 0.0140(7) 0.0134(6) 0.0141(7) 0.0007(5) 0.0076(6) -0.0010(5)
C7 0.0122(6) 0.0093(6) 0.0150(7) 0.0016(5) 0.0099(6) 0.0006(5)
C8 0.0180(7) 0.0133(6) 0.0150(7) 0.0013(5) 0.0096(6) 0.0004(6)
C9 0.0352(9) 0.0143(7) 0.0235(8) -0.0032(6) 0.0230(8) 0.0010(6)
C10 0.0314(9) 0.0162(7) 0.0363(10) 0.0054(7) 0.0299(9) 0.0079(6)
C11 0.0150(7) 0.0192(7) 0.0270(9) 0.0073(6) 0.0160(7) 0.0051(6)
C12 0.0130(7) 0.0138(6) 0.0165(7) 0.0014(5) 0.0107(6) 0.0002(5)
C13 0.0109(6) 0.0111(6) 0.0141(7) -0.0011(5) 0.0088(6) -0.0021(5)
C14 0.0128(7) 0.0119(6) 0.0165(7) -0.0006(5) 0.0111(6) -0.0006(5)
C15 0.0149(7) 0.0148(7) 0.0165(7) 0.0040(5) 0.0100(6) 0.0026(5)
C16 0.0211(8) 0.0182(7) 0.0138(7) -0.0010(6) 0.0113(6) -0.0024(6)
C17 0.0227(8) 0.0137(7) 0.0192(8) -0.0030(6) 0.0149(7) -0.0005(6)
C18 0.0159(7) 0.0103(6) 0.0174(7) 0.0011(5) 0.0109(6) 0.0020(5)
C19 0.0113(7) 0.0127(7) 0.0295(9) 0.0058(6) 0.0118(7) 0.0017(5)
C20 0.0166(8) 0.0160(7) 0.0452(11) 0.0129(7) 0.0159(8) 0.0041(6)
C21 0.0152(7) 0.0183(7) 0.0178(7) 0.0052(6) 0.0116(6) 0.0003(6)
C22 0.0281(9) 0.0364(10) 0.0260(9) -0.0071(7) 0.0207(8) -0.0086(8)
C23 0.0137(7) 0.0120(6) 0.0207(8) 0.0004(6) 0.0105(6) -0.0019(5)
C24 0.0292(9) 0.0209(8) 0.0319(10) -0.0083(7) 0.0209(8) -0.0043(7)
C25 0.0158(7) 0.0191(7) 0.0210(8) 0.0043(6) 0.0139(7) 0.0031(6)
C26 0.0229(9) 0.0288(9) 0.0459(11) 0.0113(8) 0.0280(9) 0.0088(7)
C27 0.0120(7) 0.0230(7) 0.0159(8) 0.0044(6) 0.0047(6) -0.0017(6)
C28 0.0174(8) 0.0263(8) 0.0181(8) 0.0009(7) 0.0053(7) -0.0074(6)
C29 0.0193(8) 0.0148(7) 0.0258(8) 0.0026(6) 0.0163(7) 0.0026(6)
C30 0.0356(10) 0.0234(8) 0.0332(10) -0.0097(7) 0.0253(9) -0.0045(7)
C31 0.0129(7) 0.0212(7) 0.0144(7) 0.0050(6) 0.0076(6) 0.0001(6)
C32 0.0218(8) 0.0175(7) 0.0300(9) 0.0064(7) 0.0146(8) 0.0023(6)
C33 0.0152(7) 0.0191(7) 0.0188(8) 0.0037(6) 0.0123(6) 0.0017(6)
C34 0.0303(9) 0.0265(8) 0.0250(9) -0.0046(7) 0.0229(8) -0.0091(7)
C35 0.031(4) 0.013(3) 0.016(4) -0.002(2) 0.015(3) -0.008(3)
C36 0.0203(16) 0.0173(14) 0.0251(17) -0.0074(12) 0.0137(14) 0.0017(12)
C35B 0.022(3) 0.026(4) 0.013(4) -0.007(2) 0.012(3) -0.010(3)
C36B 0.0220(16) 0.0235(16) 0.0154(16) -0.0010(12) 0.0079(14) -0.0032(13)
P1 0.00962(16) 0.00973(16) 0.01565(18) 0.00226(13) 0.00818(15) -0.00009(13)
P2 0.00868(16) 0.01285(16) 0.01277(17) 0.00165(13) 0.00678(14) 0.00107(13)
P3 0.01292(17) 0.01175(16) 0.01183(18) -0.00086(13) 0.00862(15) -0.00235(13)
Ge1 0.00778(7) 0.00714(6) 0.01161(7) 0.00041(5) 0.00629(6) 0.00022(5)
Rh1 0.00750(5) 0.00814(5) 0.01079(5) 0.00072(4) 0.00628(4) 0.00001(4)

loop_
_atom_type_symbol
_atom_type_description
_atom_type_scat_dispersion_real
_atom_type_scat_dispersion_imag
_atom_type_scat_source
C C 0.0033 0.0016 'International Tables Vol C Tables 4.2.6.8 and 6.1.1.4'
H H 0.0000 0.0000 'International Tables Vol C Tables 4.2.6.8 and 6.1.1.4'
P P 0.1023 0.0942 'International Tables Vol C Tables 4.2.6.8 and 6.1.1.4'
Ge Ge 0.1547 1.8001 'International Tables Vol C Tables 4.2.6.8 and 6.1.1.4'
Rh Rh -1.1178 0.9187 'International Tables Vol C Tables 4.2.6.8 and 6.1.1.4'

loop_
_exptl_crystal_face_index_h
_exptl_crystal_face_index_k
_exptl_crystal_face_index_l
_exptl_crystal_face_perp_dist
-1 3 8 0.1530
3 -2 -3 0.1830
-4 0 -3 0.0950
2 6 -1 0.1300
0 -2 1 0.1400
1 -1 -2 0.1870
-4 3 5 0.2000
-1 -4 1 0.1530
0 7 -3 0.1810

loop_
_geom_angle_atom_site_label_1
_geom_angle_atom_site_label_2
_geom_angle_atom_site_label_3
_geom_angle
C2 C1 C6 117.02(13)
C2 C1 Ge1 118.77(11)
C6 C1 Ge1 124.12(10)
C3 C2 C1 121.55(14)
C3 C2 H2 119.2
C1 C2 H2 119.2
C4 C3 C2 120.10(14)
C4 C3 H3 119.9
C2 C3 H3 119.9
C3 C4 C5 119.55(14)
C3 C4 H4 120.2
C5 C4 H4 120.2
C4 C5 C6 120.14(14)
C4 C5 H5 119.9
C6 C5 H5 119.9
C5 C6 C1 121.56(14)
C5 C6 H6 119.2
C1 C6 H6 119.2
C8 C7 C12 117.03(13)
C8 C7 Ge1 120.72(11)
C12 C7 Ge1 122.25(10)
C7 C8 C9 121.82(15)
C7 C8 H8 119.1
C9 C8 H8 119.1
C10 C9 C8 119.78(15)
C10 C9 H9 120.1
C8 C9 H9 120.1
C9 C10 C11 119.76(14)
C9 C10 H10 120.1
C11 C10 H10 120.1
C10 C11 C12 120.01(15)
C10 C11 H11 120.0
C12 C11 H11 120.0
C11 C12 C7 121.59(14)
C11 C12 H12 119.2
C7 C12 H12 119.2
C14 C13 C18 116.78(13)
C14 C13 Ge1 123.51(10)
C18 C13 Ge1 119.70(10)
C15 C14 C13 122.20(13)
C15 C14 H14 118.9
C13 C14 H14 118.9
C14 C15 C16 119.74(14)
C14 C15 H15 120.1
C16 C15 H15 120.1
C17 C16 C15 119.50(14)
C17 C16 H16 120.2
C15 C16 H16 120.2
C16 C17 C18 120.05(13)
C16 C17 H17 120.0
C18 C17 H17 120.0
C17 C18 C13 121.73(13)
C17 C18 H18 119.1
C13 C18 H18 119.1
C20 C19 P1 118.25(11)
C20 C19 H19A 107.7
P1 C19 H19A 107.7
C20 C19 H19B 107.7
P1 C19 H19B 107.7
H19A C19 H19B 107.1
C19 C20 H20A 109.5
C19 C20 H20B 109.5
H20A C20 H20B 109.5
C19 C20 H20C 109.5
H20A C20 H20C 109.5
H20B C20 H20C 109.5
C22 C21 P1 115.79(10)
C22 C21 H21A 108.3
P1 C21 H21A 108.3
C22 C21 H21B 108.3
P1 C21 H21B 108.3
H21A C21 H21B 107.4
C21 C22 H22A 109.5
C21 C22 H22B 109.5
H22A C22 H22B 109.5
C21 C22 H22C 109.5
H22A C22 H22C 109.5
H22B C22 H22C 109.5
C24 C23 P1 114.48(11)
C24 C23 H23A 108.6
P1 C23 H23A 108.6
C24 C23 H23B 108.6
P1 C23 H23B 108.6
H23A C23 H23B 107.6
C23 C24 H24A 109.5
C23 C24 H24B 109.5
H24A C24 H24B 109.5
C23 C24 H24C 109.5
H24A C24 H24C 109.5
H24B C24 H24C 109.5
C26 C25 P2 117.36(11)
C26 C25 H25A 108.0
P2 C25 H25A 108.0
C26 C25 H25B 108.0
P2 C25 H25B 108.0
H25A C25 H25B 107.2
C25 C26 H26A 109.5
C25 C26 H26B 109.5
H26A C26 H26B 109.5
C25 C26 H26C 109.5
H26A C26 H26C 109.5
H26B C26 H26C 109.5
C28 C27 P2 114.00(11)
C28 C27 H27A 108.8
P2 C27 H27A 108.8
C28 C27 H27B 108.8
P2 C27 H27B 108.8
H27A C27 H27B 107.6
C27 C28 H28A 109.5
C27 C28 H28B 109.5
H28A C28 H28B 109.5
C27 C28 H28C 109.5
H28A C28 H28C 109.5
H28B C28 H28C 109.5
C30 C29 P2 113.42(11)
C30 C29 H29A 108.9
P2 C29 H29A 108.9
C30 C29 H29B 108.9
P2 C29 H29B 108.9
H29A C29 H29B 107.7
C29 C30 H30A 109.5
C29 C30 H30B 109.5
H30A C30 H30B 109.5
C29 C30 H30C 109.5
H30A C30 H30C 109.5
H30B C30 H30C 109.5
C32 C31 P3 115.25(11)
C32 C31 H31A 108.5
P3 C31 H31A 108.5
C32 C31 H31B 108.5
P3 C31 H31B 108.5
H31A C31 H31B 107.5
C31 C32 H32A 109.5
C31 C32 H32B 109.5
H32A C32 H32B 109.5
C31 C32 H32C 109.5
H32A C32 H32C 109.5
H32B C32 H32C 109.5
C34 C33 P3 117.87(11)
C34 C33 H33A 107.8
P3 C33 H33A 107.8
C34 C33 H33B 107.8
P3 C33 H33B 107.8
H33A C33 H33B 107.2
C33 C34 H34A 109.5
C33 C34 H34B 109.5
H34A C34 H34B 109.5
C33 C34 H34C 109.5
H34A C34 H34C 109.5
H34B C34 H34C 109.5
C36 C35 P3 133.8(7)
C36 C35 H35A 103.8
P3 C35 H35A 103.8
C36 C35 H35B 103.8
P3 C35 H35B 103.8
H35A C35 H35B 105.4
C36B C35B P3 138.0(7)
C36B C35B H35C 102.6
P3 C35B H35C 102.6
C36B C35B H35D 102.6
P3 C35B H35D 102.6
H35C C35B H35D 105.0
C35B C36B H36D 109.5
C35B C36B H36E 109.5
H36D C36B H36E 109.5
C35B C36B H36F 109.5
H36D C36B H36F 109.5
H36E C36B H36F 109.5
C19 P1 C23 99.78(7)
C19 P1 C21 101.68(7)
C23 P1 C21 97.93(7)
C19 P1 Rh1 116.45(5)
C23 P1 Rh1 111.63(5)
C21 P1 Rh1 125.20(5)
C27 P2 C29 100.64(7)
C27 P2 C25 100.59(7)
C29 P2 C25 99.92(7)
C27 P2 Rh1 122.60(5)
C29 P2 Rh1 110.08(5)
C25 P2 Rh1 119.35(5)
C33 P3 C31 99.31(7)
C33 P3 C35 98.9(4)
C31 P3 C35 106.6(2)
C33 P3 C35B 103.6(4)
C31 P3 C35B 93.7(2)
C33 P3 Rh1 122.02(5)
C31 P3 Rh1 126.34(5)
C35 P3 Rh1 99.6(3)
C35B P3 Rh1 106.5(3)
C1 Ge1 C13 97.25(6)
C1 Ge1 C7 102.97(6)
C13 Ge1 C7 100.91(6)
C1 Ge1 Rh1 109.64(4)
C13 Ge1 Rh1 117.66(4)
C7 Ge1 Rh1 124.32(4)
P1 Rh1 P2 95.987(13)
P1 Rh1 P3 149.509(14)
P2 Rh1 P3 93.191(13)
P1 Rh1 Ge1 91.634(10)
P2 Rh1 Ge1 154.276(11)
P3 Rh1 Ge1 92.558(10)

loop_
_geom_bond_atom_site_label_1
_geom_bond_atom_site_label_2
_geom_bond_distance
C1 C2 1.397(2)
C1 C6 1.398(2)
C1 Ge1 1.9944(13)
C2 C3 1.394(2)
C2 H2 0.9300
C3 C4 1.380(2)
C3 H3 0.9300
C4 C5 1.383(2)
C4 H4 0.9300
C5 C6 1.391(2)
C5 H5 0.9300
C6 H6 0.9300
C7 C8 1.393(2)
C7 C12 1.399(2)
C7 Ge1 1.9986(13)
C8 C9 1.398(2)
C8 H8 0.9300
C9 C10 1.380(3)
C9 H9 0.9300
C10 C11 1.385(2)
C10 H10 0.9300
C11 C12 1.393(2)
C11 H11 0.9300
C12 H12 0.9300
C13 C14 1.397(2)
C13 C18 1.3995(19)
C13 Ge1 1.9967(14)
C14 C15 1.388(2)
C14 H14 0.9300
C15 C16 1.391(2)
C15 H15 0.9300
C16 C17 1.386(2)
C16 H16 0.9300
C17 C18 1.393(2)
C17 H17 0.9300
C18 H18 0.9300
C19 C20 1.533(2)
C19 P1 1.8411(15)
C19 H19A 0.9700
C19 H19B 0.9700
C20 H20A 0.9600
C20 H20B 0.9600
C20 H20C 0.9600
C21 C22 1.517(2)
C21 P1 1.8506(15)
C21 H21A 0.9700
C21 H21B 0.9700
C22 H22A 0.9600
C22 H22B 0.9600
C22 H22C 0.9600
C23 C24 1.524(2)
C23 P1 1.8492(15)
C23 H23A 0.9700
C23 H23B 0.9700
C24 H24A 0.9600
C24 H24B 0.9600
C24 H24C 0.9600
C25 C26 1.524(2)
C25 P2 1.8471(14)
C25 H25A 0.9700
C25 H25B 0.9700
C26 H26A 0.9600
C26 H26B 0.9600
C26 H26C 0.9600
C27 C28 1.528(2)
C27 P2 1.8436(16)
C27 H27A 0.9700
C27 H27B 0.9700
C28 H28A 0.9600
C28 H28B 0.9600
C28 H28C 0.9600
C29 C30 1.524(2)
C29 P2 1.8461(15)
C29 H29A 0.9700
C29 H29B 0.9700
C30 H30A 0.9600
C30 H30B 0.9600
C30 H30C 0.9600
C31 C32 1.532(2)
C31 P3 1.8513(15)
C31 H31A 0.9700
C31 H31B 0.9700
C32 H32A 0.9600
C32 H32B 0.9600
C32 H32C 0.9600
C33 C34 1.526(2)
C33 P3 1.8453(15)
C33 H33A 0.9700
C33 H33B 0.9700
C34 H34A 0.9600
C34 H34B 0.9600
C34 H34C 0.9600
C35 C36 1.194(11)
C35 P3 1.847(12)
C35 H35A 0.9700
C35 H35B 0.9700
C36 H36A 0.9600
C36 H36B 0.9600
C36 H36C 0.9600
C35B C36B 1.255(11)
C35B P3 1.866(12)
C35B H35C 0.9700
C35B H35D 0.9700
C36B H36D 0.9600
C36B H36E 0.9600
C36B H36F 0.9600
P1 Rh1 2.2822(4)
P2 Rh1 2.3162(4)
P3 Rh1 2.3268(4)
Ge1 Rh1 2.46459(18)

loop_
_geom_torsion_atom_site_label_1
_geom_torsion_atom_site_label_2
_geom_torsion_atom_site_label_3
_geom_torsion_atom_site_label_4
_geom_torsion
C6 C1 C2 C3 1.1(2)
Ge1 C1 C2 C3 -175.66(12)
C1 C2 C3 C4 1.4(2)
C2 C3 C4 C5 -2.5(2)
C3 C4 C5 C6 1.2(2)
C4 C5 C6 C1 1.3(2)
C2 C1 C6 C5 -2.4(2)
Ge1 C1 C6 C5 174.14(11)
C12 C7 C8 C9 -0.8(2)
Ge1 C7 C8 C9 178.83(11)
C7 C8 C9 C10 1.0(2)
C8 C9 C10 C11 -0.4(2)
C9 C10 C11 C12 -0.4(2)
C10 C11 C12 C7 0.6(2)
C8 C7 C12 C11 -0.1(2)
Ge1 C7 C12 C11 -179.65(11)
C18 C13 C14 C15 0.9(2)
Ge1 C13 C14 C15 -177.51(11)
C13 C14 C15 C16 -0.4(2)
C14 C15 C16 C17 -0.3(2)
C15 C16 C17 C18 0.3(2)
C16 C17 C18 C13 0.3(2)
C14 C13 C18 C17 -0.9(2)
Ge1 C13 C18 C17 177.63(11)
C20 C19 P1 C23 -47.43(15)
C20 C19 P1 C21 52.85(15)
C20 C19 P1 Rh1 -167.67(12)
C24 C23 P1 C19 -58.94(13)
C24 C23 P1 C21 -162.32(12)
C24 C23 P1 Rh1 64.74(12)
C22 C21 P1 C19 81.04(13)
C22 C21 P1 C23 -177.19(13)
C22 C21 P1 Rh1 -53.57(14)
C28 C27 P2 C29 -165.10(12)
C28 C27 P2 C25 -62.78(13)
C28 C27 P2 Rh1 72.57(13)
C30 C29 P2 C27 163.57(12)
C30 C29 P2 C25 60.71(13)
C30 C29 P2 Rh1 -65.71(12)
C26 C25 P2 C27 -48.62(14)
C26 C25 P2 C29 54.28(14)
C26 C25 P2 Rh1 174.17(11)
C34 C33 P3 C31 -52.61(13)
C34 C33 P3 C35 56.0(3)
C34 C33 P3 C35B 43.6(3)
C34 C33 P3 Rh1 163.22(10)
C32 C31 P3 C33 -60.17(12)
C32 C31 P3 C35 -162.4(4)
C32 C31 P3 C35B -164.6(4)
C32 C31 P3 Rh1 81.79(12)
C36 C35 P3 C33 49.1(12)
C36 C35 P3 C31 151.6(10)
C36 C35 P3 C35B 161(4)
C36 C35 P3 Rh1 -75.7(12)
C36B C35B P3 C33 -59.8(11)
C36B C35B P3 C31 40.7(11)
C36B C35B P3 C35 -130(4)
C36B C35B P3 Rh1 170.4(10)
C2 C1 Ge1 C13 -89.25(12)
C6 C1 Ge1 C13 94.23(13)
C2 C1 Ge1 C7 167.75(12)
C6 C1 Ge1 C7 -8.77(14)
C2 C1 Ge1 Rh1 33.59(12)
C6 C1 Ge1 Rh1 -142.93(11)
C14 C13 Ge1 C1 -131.98(12)
C18 C13 Ge1 C1 49.61(12)
C14 C13 Ge1 C7 -27.21(12)
C18 C13 Ge1 C7 154.38(11)
C14 C13 Ge1 Rh1 111.32(11)
C18 C13 Ge1 Rh1 -67.09(11)
C8 C7 Ge1 C1 -117.20(12)
C12 C7 Ge1 C1 62.39(12)
C8 C7 Ge1 C13 142.65(11)
C12 C7 Ge1 C13 -37.77(12)
C8 C7 Ge1 Rh1 7.90(13)
C12 C7 Ge1 Rh1 -172.52(9)
C19 P1 Rh1 P2 171.84(6)
C23 P1 Rh1 P2 58.18(5)
C21 P1 Rh1 P2 -59.29(6)
C19 P1 Rh1 P3 65.08(7)
C23 P1 Rh1 P3 -48.58(6)
C21 P1 Rh1 P3 -166.05(6)
C19 P1 Rh1 Ge1 -32.76(6)
C23 P1 Rh1 Ge1 -146.43(5)
C21 P1 Rh1 Ge1 96.11(6)
C27 P2 Rh1 P1 -103.69(6)
C29 P2 Rh1 P1 138.46(6)
C25 P2 Rh1 P1 23.89(6)
C27 P2 Rh1 P3 47.19(6)
C29 P2 Rh1 P3 -70.65(6)
C25 P2 Rh1 P3 174.77(6)
C27 P2 Rh1 Ge1 149.83(6)
C29 P2 Rh1 Ge1 31.98(6)
C25 P2 Rh1 Ge1 -82.60(6)
C33 P3 Rh1 P1 -90.03(7)
C31 P3 Rh1 P1 135.79(6)
C35 P3 Rh1 P1 16.9(3)
C35B P3 Rh1 P1 28.2(3)
C33 P3 Rh1 P2 162.48(6)
C31 P3 Rh1 P2 28.30(6)
C35 P3 Rh1 P2 -90.6(3)
C35B P3 Rh1 P2 -79.3(3)
C33 P3 Rh1 Ge1 7.57(6)
C31 P3 Rh1 Ge1 -126.61(6)
C35 P3 Rh1 Ge1 114.5(3)
C35B P3 Rh1 Ge1 125.8(3)
C1 Ge1 Rh1 P1 -159.35(4)
C13 Ge1 Rh1 P1 -49.57(4)
C7 Ge1 Rh1 P1 78.49(5)
C1 Ge1 Rh1 P2 -51.92(5)
C13 Ge1 Rh1 P2 57.87(5)
C7 Ge1 Rh1 P2 -174.07(5)
C1 Ge1 Rh1 P3 50.86(4)
C13 Ge1 Rh1 P3 160.64(4)
C7 Ge1 Rh1 P3 -71.30(5)
